data_4508781
loop_
_publ_author_name
'Masu, Hyuma'
'Mizutani, Ikuko'
'Ono, Yohei'
'Kishikawa, Keiki'
'Azumaya, Isao'
'Yamaguchi, Kentaro'
'Kohmoto, Shigeo'

_publ_section_title
;
 Phase-Dependent Emission of Naphthalene&#x2212;Anthracene-Based
 Concave-Shaped Molecules
;
_journal_issue 9
_journal_name_full 'Crystal Growth &amp; Design'
_journal_page_first 2086
_journal_paper_doi 10.1021/cg060232v
_journal_volume 6
_journal_year 2006
_chemical_formula_sum 'C33 H22 Br N O2'
_chemical_formula_weight 544.43
_chemical_name_systematic
;
 ?
;
_space_group_IT_number 2
_symmetry_cell_setting triclinic
_symmetry_space_group_name_Hall '-P 1'
_symmetry_space_group_name_H-M 'P -1'
_atom_sites_solution_hydrogens geom
_atom_sites_solution_primary direct
_atom_sites_solution_secondary difmap
_audit_creation_method SHELXL-97
_cell_angle_alpha 110.798(2)
_cell_angle_beta 91.855(2)
_cell_angle_gamma 108.038(2)
_cell_formula_units_Z 2
_cell_length_a 8.9659(11)
_cell_length_b 10.9066(13)
_cell_length_c 14.3668(17)
_cell_measurement_reflns_used 2498
_cell_measurement_temperature 150
_cell_measurement_theta_max 26.90
_cell_measurement_theta_min 2.65
_cell_volume 1232.7(3)
_computing_cell_refinement 'Bruker SMART'
_computing_data_collection 'Bruker SMART'
_computing_data_reduction 'Bruker SAINT'
_computing_molecular_graphics 'Bruker SHELXTL'
_computing_publication_material 'Bruker SHELXTL'
_computing_structure_refinement 'SHELXL-97 (Sheldrick, 1997)'
_computing_structure_solution 'SHELXS-97 (Sheldrick, 1990)'
_diffrn_ambient_temperature 150
_diffrn_detector_area_resol_mean 8.333
_diffrn_measured_fraction_theta_full 0.982
_diffrn_measured_fraction_theta_max 0.876
_diffrn_measurement_device_type 'Bruker Apex2 CCD area detector'
_diffrn_measurement_method 'phi and omega scans'
_diffrn_radiation_monochromator graphite
_diffrn_radiation_source 'fine-focus sealed tube'
_diffrn_radiation_type MoK\a
_diffrn_radiation_wavelength 0.71073
_diffrn_reflns_av_R_equivalents 0.0187
_diffrn_reflns_av_sigmaI/netI 0.0419
_diffrn_reflns_limit_h_max 11
_diffrn_reflns_limit_h_min -10
_diffrn_reflns_limit_k_max 14
_diffrn_reflns_limit_k_min -13
_diffrn_reflns_limit_l_max 15
_diffrn_reflns_limit_l_min -18
_diffrn_reflns_number 6931
_diffrn_reflns_theta_full 25.00
_diffrn_reflns_theta_max 28.10
_diffrn_reflns_theta_min 2.09
_exptl_absorpt_coefficient_mu 1.700
_exptl_absorpt_correction_T_max 0.7273
_exptl_absorpt_correction_T_min 0.5496
_exptl_absorpt_correction_type empirical
_exptl_absorpt_process_details ' SADABS Sheldrick 1996'
_exptl_crystal_colour colourless
_exptl_crystal_density_diffrn 1.467
_exptl_crystal_density_method 'not measured'
_exptl_crystal_description prismatic
_exptl_crystal_F_000 556
_exptl_crystal_size_max 0.40
_exptl_crystal_size_mid 0.30
_exptl_crystal_size_min 0.20
_refine_diff_density_max 0.859
_refine_diff_density_min -0.537
_refine_diff_density_rms 0.071
_refine_ls_extinction_method none
_refine_ls_goodness_of_fit_ref 1.146
_refine_ls_hydrogen_treatment constr
_refine_ls_matrix_type full
_refine_ls_number_parameters 334
_refine_ls_number_reflns 5268
_refine_ls_number_restraints 0
_refine_ls_restrained_S_all 1.146
_refine_ls_R_factor_all 0.0548
_refine_ls_R_factor_gt 0.0417
_refine_ls_shift/su_max 0.001
_refine_ls_shift/su_mean 0.000
_refine_ls_structure_factor_coef Fsqd
_refine_ls_weighting_details 'calc w=1/[\s^2^(Fo^2^)+(0.0596P)^2^+0.0000P] where P=(Fo^2^+2Fc^2^)/3'
_refine_ls_weighting_scheme calc
_refine_ls_wR_factor_gt 0.1062
_refine_ls_wR_factor_ref 0.1123
_reflns_number_gt 4269
_reflns_number_total 5268
_reflns_threshold_expression >2sigma(I)
_cod_data_source_file cg060232vsup1.cif
_cod_data_source_block compound8
_cod_depositor_comments
;
The following automatic conversions were performed:

'_symmetry_cell_setting' value 'Triclinic' changed to 'triclinic'
according to /home/saulius/struct/CIF-dictionaries/cif_core.dic
dictionary named 'cif_core.dic' version 2.4.2 from 2011-04-26.

Automatic conversion script
Id: cif_fix_values 1891 2012-01-12 08:04:46Z andrius 
;
_cod_original_sg_symbol_H-M P-1
_cod_database_code 4508781

loop_
_symmetry_equiv_pos_as_xyz
'x, y, z'
'-x, -y, -z'

loop_
_atom_site_label
_atom_site_type_symbol
_atom_site_fract_x
_atom_site_fract_y
_atom_site_fract_z
_atom_site_U_iso_or_equiv
_atom_site_adp_type
_atom_site_occupancy
_atom_site_symmetry_multiplicity
_atom_site_calc_flag
_atom_site_refinement_flags
Br1 Br -0.30246(3) 0.54758(3) 0.48064(2) 0.03883(12) Uani 1 1 d .
N1 N 0.2269(2) 0.68772(19) 0.17100(14) 0.0225(4) Uani 1 1 d .
O1 O 0.0905(2) 0.72209(18) 0.05234(13) 0.0312(4) Uani 1 1 d .
O2 O 0.4026(2) 0.65122(18) 0.26745(14) 0.0355(4) Uani 1 1 d .
C28 C 0.0071(3) 0.5418(2) 0.22449(18) 0.0241(5) Uani 1 1 d .
C31 C -0.1787(3) 0.5430(2) 0.37547(19) 0.0269(5) Uani 1 1 d .
C18 C 0.2967(3) 0.9417(2) 0.35560(17) 0.0236(5) Uani 1 1 d .
H18 H 0.1873 0.8867 0.3332 0.028 Uiso 1 1 calc R
C17 C 0.4097(3) 0.8861(2) 0.31680(17) 0.0218(5) Uani 1 1 d .
C2 C 0.3538(3) 0.8839(2) 0.11962(16) 0.0198(5) Uani 1 1 d .
C9 C 0.6197(3) 1.1136(3) 0.13755(18) 0.0278(5) Uani 1 1 d .
H9 H 0.7104 1.1918 0.1445 0.033 Uiso 1 1 calc R
C1 C 0.2118(3) 0.7615(2) 0.11194(17) 0.0210(5) Uani 1 1 d .
C16 C 0.3553(3) 0.7351(2) 0.25073(17) 0.0235(5) Uani 1 1 d .
C26 C 0.5753(3) 0.9665(2) 0.35052(17) 0.0212(5) Uani 1 1 d .
C21 C 0.6175(3) 1.1049(2) 0.42390(18) 0.0245(5) Uani 1 1 d .
C19 C 0.3401(3) 1.0790(3) 0.42817(18) 0.0269(5) Uani 1 1 d .
H19 H 0.2604 1.1162 0.4538 0.032 Uiso 1 1 calc R
C3 C 0.3417(3) 1.0180(2) 0.15580(16) 0.0207(5) Uani 1 1 d .
C29 C -0.0989(3) 0.6149(3) 0.2411(2) 0.0341(6) Uani 1 1 d .
H29 H -0.1078 0.6649 0.2002 0.041 Uiso 1 1 calc R
C15 C 0.4935(3) 0.8615(3) 0.08883(17) 0.0234(5) Uani 1 1 d .
C10 C 0.6297(3) 0.9800(3) 0.09859(18) 0.0258(5) Uani 1 1 d .
C4 C 0.2014(3) 1.0445(3) 0.18666(17) 0.0242(5) Uani 1 1 d .
H4 H 0.1078 0.9682 0.1785 0.029 Uiso 1 1 calc R
C33 C 0.0150(3) 0.4683(3) 0.2845(2) 0.0316(6) Uani 1 1 d .
H33 H 0.0856 0.4170 0.2739 0.038 Uiso 1 1 calc R
C8 C 0.4800(3) 1.1352(2) 0.16646(17) 0.0240(5) Uani 1 1 d .
C20 C 0.4963(3) 1.1580(2) 0.46146(18) 0.0270(5) Uani 1 1 d .
H20 H 0.5248 1.2504 0.5107 0.032 Uiso 1 1 calc R
C5 C 0.1989(3) 1.1769(3) 0.2275(2) 0.0313(6) Uani 1 1 d .
H5 H 0.1046 1.1921 0.2487 0.038 Uiso 1 1 calc R
C22 C 0.7799(3) 1.1850(3) 0.4594(2) 0.0335(6) Uani 1 1 d .
H22 H 0.8091 1.2772 0.5090 0.040 Uiso 1 1 calc R
C32 C -0.0776(3) 0.4677(3) 0.3599(2) 0.0312(6) Uani 1 1 d .
H32 H -0.0714 0.4161 0.4001 0.037 Uiso 1 1 calc R
C27 C 0.1132(3) 0.5449(2) 0.14554(18) 0.0283(5) Uani 1 1 d .
H27A H 0.1724 0.4804 0.1408 0.034 Uiso 1 1 calc R
H27B H 0.0474 0.5127 0.0791 0.034 Uiso 1 1 calc R
C30 C -0.1914(3) 0.6155(3) 0.3164(2) 0.0341(6) Uani 1 1 d .
H30 H -0.2631 0.6658 0.3272 0.041 Uiso 1 1 calc R
C23 C 0.8957(3) 1.1325(3) 0.4236(2) 0.0378(7) Uani 1 1 d .
H23 H 1.0045 1.1874 0.4489 0.045 Uiso 1 1 calc R
C7 C 0.4710(3) 1.2722(3) 0.20874(19) 0.0321(6) Uani 1 1 d .
H7 H 0.5616 1.3506 0.2159 0.039 Uiso 1 1 calc R
C24 C 0.8537(3) 0.9970(3) 0.3494(2) 0.0353(6) Uani 1 1 d .
H24 H 0.9347 0.9614 0.3239 0.042 Uiso 1 1 calc R
C14 C 0.5070(3) 0.7267(3) 0.04673(19) 0.0316(6) Uani 1 1 d .
H14 H 0.4177 0.6465 0.0376 0.038 Uiso 1 1 calc R
C11 C 0.7730(3) 0.9576(3) 0.0687(2) 0.0353(6) Uani 1 1 d .
H11 H 0.8639 1.0355 0.0754 0.042 Uiso 1 1 calc R
C6 C 0.3366(3) 1.2927(3) 0.2388(2) 0.0345(6) Uani 1 1 d .
H6 H 0.3339 1.3849 0.2675 0.041 Uiso 1 1 calc R
C25 C 0.6974(3) 0.9154(3) 0.31324(19) 0.0279(5) Uani 1 1 d .
H25 H 0.6710 0.8241 0.2629 0.034 Uiso 1 1 calc R
C13 C 0.6466(4) 0.7111(3) 0.0192(2) 0.0420(7) Uani 1 1 d .
H13 H 0.6531 0.6201 -0.0083 0.050 Uiso 1 1 calc R
C12 C 0.7815(4) 0.8281(3) 0.0310(2) 0.0422(7) Uani 1 1 d .
H12 H 0.8781 0.8156 0.0125 0.051 Uiso 1 1 calc R

loop_
_atom_site_aniso_label
_atom_site_aniso_U_11
_atom_site_aniso_U_22
_atom_site_aniso_U_33
_atom_site_aniso_U_23
_atom_site_aniso_U_13
_atom_site_aniso_U_12
Br1 0.03308(17) 0.03738(18) 0.04761(19) 0.01795(13) 0.02100(12) 0.01087(12)
N1 0.0252(10) 0.0174(10) 0.0200(10) 0.0059(8) 0.0044(8) 0.0022(8)
O1 0.0277(10) 0.0258(9) 0.0349(10) 0.0091(8) -0.0032(8) 0.0059(8)
O2 0.0428(11) 0.0248(10) 0.0403(11) 0.0131(8) 0.0008(9) 0.0134(8)
C28 0.0223(12) 0.0162(11) 0.0263(12) 0.0055(10) 0.0018(9) -0.0001(9)
C31 0.0203(12) 0.0209(12) 0.0344(14) 0.0098(10) 0.0063(10) 0.0010(9)
C18 0.0256(12) 0.0262(13) 0.0197(11) 0.0107(10) 0.0031(9) 0.0077(10)
C17 0.0288(12) 0.0209(12) 0.0177(11) 0.0100(9) 0.0049(9) 0.0081(10)
C2 0.0216(11) 0.0228(12) 0.0171(11) 0.0100(9) 0.0049(9) 0.0076(9)
C9 0.0213(12) 0.0311(14) 0.0291(13) 0.0160(11) 0.0019(10) 0.0012(10)
C1 0.0231(12) 0.0184(11) 0.0198(11) 0.0041(9) 0.0062(9) 0.0082(9)
C16 0.0260(12) 0.0226(12) 0.0212(12) 0.0094(10) 0.0069(9) 0.0060(10)
C26 0.0258(12) 0.0201(12) 0.0188(11) 0.0099(9) 0.0029(9) 0.0063(9)
C21 0.0304(13) 0.0211(12) 0.0230(12) 0.0125(10) 0.0023(10) 0.0057(10)
C19 0.0328(14) 0.0298(13) 0.0251(12) 0.0125(11) 0.0098(10) 0.0171(11)
C3 0.0232(12) 0.0221(12) 0.0180(11) 0.0094(9) 0.0045(9) 0.0075(9)
C29 0.0345(15) 0.0323(15) 0.0452(16) 0.0253(13) 0.0093(12) 0.0121(12)
C15 0.0279(13) 0.0298(13) 0.0191(11) 0.0131(10) 0.0093(9) 0.0137(10)
C10 0.0211(12) 0.0391(15) 0.0226(12) 0.0172(11) 0.0064(9) 0.0111(11)
C4 0.0249(12) 0.0263(13) 0.0235(12) 0.0117(10) 0.0053(9) 0.0091(10)
C33 0.0330(14) 0.0289(14) 0.0421(15) 0.0183(12) 0.0140(12) 0.0168(11)
C8 0.0269(12) 0.0230(12) 0.0215(12) 0.0110(10) 0.0021(10) 0.0053(10)
C20 0.0402(15) 0.0185(12) 0.0202(12) 0.0051(10) 0.0034(10) 0.0102(11)
C5 0.0354(14) 0.0305(14) 0.0350(14) 0.0130(12) 0.0099(11) 0.0200(12)
C22 0.0355(15) 0.0233(13) 0.0339(14) 0.0103(11) -0.0016(11) 0.0012(11)
C32 0.0311(14) 0.0303(14) 0.0413(15) 0.0213(12) 0.0118(12) 0.0133(11)
C27 0.0341(14) 0.0166(12) 0.0260(13) 0.0045(10) 0.0053(10) 0.0020(10)
C30 0.0269(14) 0.0336(15) 0.0533(17) 0.0249(13) 0.0129(12) 0.0155(11)
C23 0.0262(14) 0.0378(16) 0.0436(17) 0.0179(13) 0.0009(12) 0.0012(12)
C7 0.0357(15) 0.0214(13) 0.0347(14) 0.0123(11) -0.0010(12) 0.0026(11)
C24 0.0270(14) 0.0426(16) 0.0426(16) 0.0215(13) 0.0104(12) 0.0137(12)
C14 0.0388(15) 0.0345(14) 0.0291(13) 0.0148(11) 0.0156(11) 0.0188(12)
C11 0.0236(13) 0.0568(19) 0.0323(14) 0.0234(13) 0.0093(11) 0.0148(13)
C6 0.0457(17) 0.0227(13) 0.0345(15) 0.0080(11) 0.0010(12) 0.0149(12)
C25 0.0327(14) 0.0271(13) 0.0284(13) 0.0137(11) 0.0077(11) 0.0123(11)
C13 0.0541(19) 0.0505(18) 0.0382(16) 0.0193(14) 0.0219(14) 0.0363(16)
C12 0.0365(16) 0.070(2) 0.0363(16) 0.0255(15) 0.0193(13) 0.0332(16)

loop_
_atom_type_symbol
_atom_type_description
_atom_type_scat_dispersion_real
_atom_type_scat_dispersion_imag
_atom_type_scat_source
C C 0.0033 0.0016 'International Tables Vol C Tables 4.2.6.8 and 6.1.1.4'
H H 0.0000 0.0000 'International Tables Vol C Tables 4.2.6.8 and 6.1.1.4'
N N 0.0061 0.0033 'International Tables Vol C Tables 4.2.6.8 and 6.1.1.4'
O O 0.0106 0.0060 'International Tables Vol C Tables 4.2.6.8 and 6.1.1.4'
Br Br -0.2901 2.4595 'International Tables Vol C Tables 4.2.6.8 and 6.1.1.4'

loop_
_geom_angle_atom_site_label_1
_geom_angle_atom_site_label_2
_geom_angle_atom_site_label_3
_geom_angle
C1 N1 C16 124.15(19)
C1 N1 C27 119.48(19)
C16 N1 C27 116.11(19)
C33 C28 C29 117.9(2)
C33 C28 C27 120.6(2)
C29 C28 C27 121.5(2)
C30 C31 C32 121.1(2)
C30 C31 Br1 119.35(19)
C32 C31 Br1 119.58(19)
C17 C18 C19 121.1(2)
C17 C18 H18 119.5
C19 C18 H18 119.5
C18 C17 C26 120.4(2)
C18 C17 C16 117.7(2)
C26 C17 C16 121.3(2)
C15 C2 C3 121.9(2)
C15 C2 C1 119.4(2)
C3 C2 C1 118.7(2)
C8 C9 C10 121.7(2)
C8 C9 H9 119.2
C10 C9 H9 119.2
O1 C1 N1 120.5(2)
O1 C1 C2 122.1(2)
N1 C1 C2 117.19(19)
O2 C16 N1 119.6(2)
O2 C16 C17 123.7(2)
N1 C16 C17 116.26(19)
C25 C26 C21 118.9(2)
C25 C26 C17 123.2(2)
C21 C26 C17 117.9(2)
C22 C21 C20 121.5(2)
C22 C21 C26 118.9(2)
C20 C21 C26 119.6(2)
C20 C19 C18 119.9(2)
C20 C19 H19 120.1
C18 C19 H19 120.1
C2 C3 C4 123.5(2)
C2 C3 C8 118.4(2)
C4 C3 C8 118.1(2)
C30 C29 C28 121.0(2)
C30 C29 H29 119.5
C28 C29 H29 119.5
C2 C15 C14 123.4(2)
C2 C15 C10 118.8(2)
C14 C15 C10 117.8(2)
C9 C10 C11 121.7(2)
C9 C10 C15 119.4(2)
C11 C10 C15 118.8(2)
C5 C4 C3 121.3(2)
C5 C4 H4 119.4
C3 C4 H4 119.4
C28 C33 C32 121.6(2)
C28 C33 H33 119.2
C32 C33 H33 119.2
C9 C8 C7 121.7(2)
C9 C8 C3 119.8(2)
C7 C8 C3 118.6(2)
C19 C20 C21 121.1(2)
C19 C20 H20 119.5
C21 C20 H20 119.5
C4 C5 C6 120.4(2)
C4 C5 H5 119.8
C6 C5 H5 119.8
C23 C22 C21 121.1(2)
C23 C22 H22 119.4
C21 C22 H22 119.4
C31 C32 C33 119.0(2)
C31 C32 H32 120.5
C33 C32 H32 120.5
N1 C27 C28 110.68(19)
N1 C27 H27A 109.5
C28 C27 H27A 109.5
N1 C27 H27B 109.5
C28 C27 H27B 109.5
H27A C27 H27B 108.1
C31 C30 C29 119.5(2)
C31 C30 H30 120.3
C29 C30 H30 120.3
C22 C23 C24 119.9(2)
C22 C23 H23 120.1
C24 C23 H23 120.1
C6 C7 C8 121.4(2)
C6 C7 H7 119.3
C8 C7 H7 119.3
C25 C24 C23 120.9(3)
C25 C24 H24 119.6
C23 C24 H24 119.6
C13 C14 C15 121.0(3)
C13 C14 H14 119.5
C15 C14 H14 119.5
C12 C11 C10 121.3(3)
C12 C11 H11 119.4
C10 C11 H11 119.4
C7 C6 C5 120.3(2)
C7 C6 H6 119.9
C5 C6 H6 119.9
C24 C25 C26 120.3(2)
C24 C25 H25 119.8
C26 C25 H25 119.8
C14 C13 C12 121.0(3)
C14 C13 H13 119.5
C12 C13 H13 119.5
C11 C12 C13 120.0(3)
C11 C12 H12 120.0
C13 C12 H12 120.0

loop_
_geom_bond_atom_site_label_1
_geom_bond_atom_site_label_2
_geom_bond_distance
Br1 C31 1.899(3)
N1 C1 1.390(3)
N1 C16 1.425(3)
N1 C27 1.479(3)
O1 C1 1.220(3)
O2 C16 1.210(3)
C28 C33 1.383(4)
C28 C29 1.395(4)
C28 C27 1.506(3)
C31 C30 1.372(4)
C31 C32 1.375(4)
C18 C17 1.372(3)
C18 C19 1.408(3)
C18 H18 0.9500
C17 C26 1.432(3)
C17 C16 1.488(3)
C2 C15 1.404(3)
C2 C3 1.409(3)
C2 C1 1.500(3)
C9 C8 1.394(4)
C9 C10 1.396(4)
C9 H9 0.9500
C26 C25 1.414(3)
C26 C21 1.422(3)
C21 C22 1.411(3)
C21 C20 1.419(3)
C19 C20 1.360(4)
C19 H19 0.9500
C3 C4 1.426(3)
C3 C8 1.436(3)
C29 C30 1.383(4)
C29 H29 0.9500
C15 C14 1.423(3)
C15 C10 1.437(3)
C10 C11 1.432(3)
C4 C5 1.360(3)
C4 H4 0.9500
C33 C32 1.386(4)
C33 H33 0.9500
C8 C7 1.429(3)
C20 H20 0.9500
C5 C6 1.422(4)
C5 H5 0.9500
C22 C23 1.366(4)
C22 H22 0.9500
C32 H32 0.9500
C27 H27A 0.9900
C27 H27B 0.9900
C30 H30 0.9500
C23 C24 1.404(4)
C23 H23 0.9500
C7 C6 1.349(4)
C7 H7 0.9500
C24 C25 1.370(4)
C24 H24 0.9500
C14 C13 1.367(4)
C14 H14 0.9500
C11 C12 1.348(4)
C11 H11 0.9500
C6 H6 0.9500
C25 H25 0.9500
C13 C12 1.413(4)
C13 H13 0.9500
C12 H12 0.9500
